data_2204082
loop_
_publ_author_name
'Dong-Zhao, Gao'
'Shou-Rong, Zhu'
'Hua-Kuan, Lin'

_publ_section_title
;A new zinc(II) complex with a peptide ligand:
 aqua{<i>N,N</i>-bis[2-(2-pyridyl)methyl]pyridine-2,6-dicarboxamide}dichlorozinc(II)
;
_journal_issue 8
_journal_name_full 'Acta Crystallographica Section E'
_journal_page_first m1038
_journal_page_last m1039
_journal_paper_doi 10.1107/S1600536804015569
_journal_volume 60
_journal_year 2004
_chemical_formula_iupac '[Zn Cl2 (C19 H17 N5 O2) (H2 O)]'
_chemical_formula_moiety 'C19 H19 Cl2 N5 O3 Zn'
_chemical_formula_sum 'C19 H19 Cl2 N5 O3 Zn'
_chemical_formula_weight 501.66
_space_group_IT_number 14
_symmetry_cell_setting monoclinic
_symmetry_space_group_name_Hall '-P 2yn'
_symmetry_space_group_name_H-M 'P 1 21/n 1'
_atom_sites_solution_hydrogens geom
_atom_sites_solution_primary direct
_atom_sites_solution_secondary difmap
_cell_angle_alpha 90.00
_cell_angle_beta 109.657(8)
_cell_angle_gamma 90.00
_cell_formula_units_Z 4
_cell_length_a 9.210(5)
_cell_length_b 18.394(10)
_cell_length_c 13.215(7)
_cell_measurement_reflns_used 770
_cell_measurement_temperature 293(2)
_cell_measurement_theta_max 24.20
_cell_measurement_theta_min 2.60
_cell_volume 2108(2)
_computing_cell_refinement SMART
_computing_data_collection 'SMART (Bruker, 1998)'
_computing_data_reduction 'SAINT (Bruker, 1998)'
_computing_molecular_graphics 'SHELXTL (Bruker, 1998)'
_computing_publication_material SHELXTL
_computing_structure_refinement 'SHELXL97 (Sheldrick, 1997)'
_computing_structure_solution 'SHELXS97 (Sheldrick, 1997)'
_diffrn_ambient_temperature 293(2)
_diffrn_measured_fraction_theta_full 0.998
_diffrn_measured_fraction_theta_max 0.998
_diffrn_measurement_device_type 'Bruker SMART CCD area-detector'
_diffrn_measurement_method '\f and \w'
_diffrn_radiation_monochromator graphite
_diffrn_radiation_source 'fine-focus sealed tube'
_diffrn_radiation_type MoK\a
_diffrn_radiation_wavelength 0.71073
_diffrn_reflns_av_R_equivalents 0.0664
_diffrn_reflns_av_sigmaI/netI 0.0813
_diffrn_reflns_limit_h_max 10
_diffrn_reflns_limit_h_min -10
_diffrn_reflns_limit_k_max 12
_diffrn_reflns_limit_k_min -21
_diffrn_reflns_limit_l_max 15
_diffrn_reflns_limit_l_min -14
_diffrn_reflns_number 10650
_diffrn_reflns_theta_full 25.01
_diffrn_reflns_theta_max 25.01
_diffrn_reflns_theta_min 2.37
_diffrn_standards_decay_% 0
_diffrn_standards_number 0
_exptl_absorpt_coefficient_mu 1.450
_exptl_absorpt_correction_T_max 0.816
_exptl_absorpt_correction_T_min 0.576
_exptl_absorpt_correction_type multi-scan
_exptl_absorpt_process_details '(SADABS; Sheldrick, 1996)'
_exptl_crystal_colour colorless
_exptl_crystal_density_diffrn 1.580
_exptl_crystal_density_method 'not measured'
_exptl_crystal_description block
_exptl_crystal_F_000 1024
_exptl_crystal_size_max 0.22
_exptl_crystal_size_mid 0.20
_exptl_crystal_size_min 0.14
_refine_diff_density_max 0.633
_refine_diff_density_min -0.414
_refine_ls_extinction_method none
_refine_ls_goodness_of_fit_ref 1.030
_refine_ls_hydrogen_treatment constr
_refine_ls_matrix_type full
_refine_ls_number_parameters 271
_refine_ls_number_reflns 3693
_refine_ls_number_restraints 3
_refine_ls_restrained_S_all 1.031
_refine_ls_R_factor_all 0.0912
_refine_ls_R_factor_gt 0.0543
_refine_ls_shift/su_max 0.004
_refine_ls_shift/su_mean 0.001
_refine_ls_structure_factor_coef Fsqd
_refine_ls_weighting_details 'calc w = 1/[\s^2^(Fo^2^)+(0.0563P)^2^] where P = (Fo^2^+2Fc^2^)/3'
_refine_ls_weighting_scheme calc
_refine_ls_wR_factor_gt 0.1109
_refine_ls_wR_factor_ref 0.1245
_reflns_number_gt 2504
_reflns_number_total 3693
_reflns_threshold_expression I>2\s(I)
_cod_data_source_file su6118.cif
_cod_data_source_block I
_cod_depositor_comments
;
The following automatic conversions were performed:
'_symmetry_cell_setting' value 'Monoclinic' changed to 'monoclinic'
according to '/home/saulius/struct/CIF-dictionaries/cif_core.dic'
dictionary named 'cif_core.dic' version 2.4.1 from 2010-06-29.

Automatic conversion script
Id: cif_fix_enum 1527 2010-12-29 10:47:43Z saulius 

The following automatic conversions were performed:

'_symmetry_cell_setting' value 'Monoclinic' changed to 'monoclinic'
according to /home/saulius/struct/CIF-dictionaries/cif_core.dic
dictionary named 'cif_core.dic' version 2.4.1 from 2010-06-29.

Automatic conversion script
Id: cif_fix_values 1715 2011-07-08 13:25:40Z adriana 
;
_cod_original_cell_volume 2108.5(19)
_cod_original_sg_symbol_H-M 'P 21/n'
_cod_database_code 2204082
_cod_database_fobs_code 2204082

loop_
_symmetry_equiv_pos_as_xyz
'x, y, z'
'-x+1/2, y+1/2, -z+1/2'
'-x, -y, -z'
'x-1/2, -y-1/2, z-1/2'

loop_
_atom_site_label
_atom_site_fract_x
_atom_site_fract_y
_atom_site_fract_z
_atom_site_U_iso_or_equiv
_atom_site_adp_type
_atom_site_calc_flag
_atom_site_refinement_flags
_atom_site_occupancy
_atom_site_type_symbol
Zn1 0.28776(7) 0.17492(3) 0.59902(4) 0.03546(19) Uani d . 1 Zn
Cl1 0.30474(15) 0.29419(7) 0.56252(10) 0.0445(3) Uani d . 1 Cl
Cl2 0.34111(16) 0.15062(8) 0.77262(10) 0.0520(4) Uani d . 1 Cl
O1 0.4405(4) 0.1193(2) 0.5529(3) 0.0532(10) Uani d D 1 O
H1A 0.4046 0.1113 0.4881 0.064 Uiso d RD 1 H
H1B 0.5183 0.1468 0.5781 0.064 Uiso d RD 1 H
O2 0.3397(4) 0.07915(19) 0.3446(3) 0.0549(10) Uani d . 1 O
O3 0.0035(4) 0.03746(18) -0.2154(3) 0.0414(8) Uani d . 1 O
N1 0.0816(4) 0.13062(18) 0.5047(3) 0.0276(8) Uani d . 1 N
N2 0.1244(4) 0.1398(2) 0.2472(3) 0.0339(9) Uani d . 1 N
H2A 0.0584 0.1466 0.1841 0.041 Uiso calc R 1 H
N3 0.1368(4) 0.07925(18) 0.0636(3) 0.0275(8) Uani d . 1 N
N4 -0.0817(4) 0.1207(2) -0.1235(3) 0.0357(9) Uani d . 1 N
H4A -0.0650 0.1428 -0.0633 0.043 Uiso calc R 1 H
N5 -0.2925(5) 0.1971(2) -0.3878(4) 0.0451(11) Uani d . 1 N
C1 0.0030(5) 0.0942(2) 0.5604(4) 0.0353(11) Uani d . 1 C
H1 0.0469 0.0901 0.6346 0.042 Uiso calc R 1 H
C2 -0.1392(6) 0.0634(3) 0.5097(4) 0.0450(13) Uani d . 1 C
H2 -0.1920 0.0400 0.5493 0.054 Uiso calc R 1 H
C3 -0.2022(6) 0.0676(3) 0.3995(5) 0.0559(15) Uani d . 1 C
H3 -0.2972 0.0464 0.3635 0.067 Uiso calc R 1 H
C4 -0.1227(6) 0.1037(3) 0.3435(4) 0.0467(13) Uani d . 1 C
H4 -0.1640 0.1068 0.2690 0.056 Uiso calc R 1 H
C5 0.0181(5) 0.1354(2) 0.3973(3) 0.0290(10) Uani d . 1 C
C6 0.1041(6) 0.1788(2) 0.3379(4) 0.0345(11) Uani d . 1 C
H6A 0.0481 0.2235 0.3117 0.041 Uiso calc R 1 H
H6B 0.2047 0.1918 0.3878 0.041 Uiso calc R 1 H
C7 0.2407(5) 0.0944(2) 0.2583(4) 0.0331(11) Uani d . 1 C
C8 0.2470(5) 0.0607(2) 0.1548(3) 0.0277(10) Uani d . 1 C
C9 0.3658(5) 0.0132(2) 0.1601(4) 0.0352(11) Uani d . 1 C
H9 0.4416 0.0024 0.2253 0.042 Uiso calc R 1 H
C10 0.3682(6) -0.0179(3) 0.0650(4) 0.0410(12) Uani d . 1 C
H10 0.4453 -0.0507 0.0657 0.049 Uiso calc R 1 H
C11 0.2555(6) 0.0003(2) -0.0306(4) 0.0389(12) Uani d . 1 C
H11 0.2559 -0.0194 -0.0953 0.047 Uiso calc R 1 H
C12 0.1416(5) 0.0489(2) -0.0276(4) 0.0289(10) Uani d . 1 C
C13 0.0163(5) 0.0682(2) -0.1307(4) 0.0303(10) Uani d . 1 C
C14 -0.2146(5) 0.1406(3) -0.2149(4) 0.0380(11) Uani d . 1 C
H14A -0.2911 0.1624 -0.1888 0.046 Uiso calc R 1 H
H14B -0.2592 0.0967 -0.2536 0.046 Uiso calc R 1 H
C15 -0.1810(5) 0.1925(2) -0.2922(4) 0.0322(11) Uani d . 1 C
C16 -0.0457(6) 0.2322(3) -0.2691(4) 0.0453(13) Uani d . 1 C
H16 0.0300 0.2286 -0.2018 0.054 Uiso calc R 1 H
C17 -0.0239(8) 0.2768(3) -0.3465(6) 0.0618(18) Uani d . 1 C
H17 0.0665 0.3036 -0.3321 0.074 Uiso calc R 1 H
C18 -0.1368(9) 0.2812(3) -0.4445(6) 0.0664(19) Uani d . 1 C
H18 -0.1244 0.3107 -0.4982 0.080 Uiso calc R 1 H
C19 -0.2703(8) 0.2411(3) -0.4627(5) 0.0630(17) Uani d . 1 C
H19 -0.3477 0.2447 -0.5293 0.076 Uiso calc R 1 H

loop_
_atom_site_aniso_label
_atom_site_aniso_U_11
_atom_site_aniso_U_22
_atom_site_aniso_U_33
_atom_site_aniso_U_12
_atom_site_aniso_U_13
_atom_site_aniso_U_23
Zn1 0.0357(3) 0.0427(4) 0.0239(3) -0.0028(3) 0.0047(2) -0.0012(2)
Cl1 0.0509(8) 0.0457(8) 0.0346(7) -0.0136(6) 0.0112(6) 0.0001(5)
Cl2 0.0503(8) 0.0722(10) 0.0267(7) -0.0006(7) 0.0043(6) 0.0073(6)
O1 0.037(2) 0.083(3) 0.031(2) 0.0084(18) 0.0014(16) -0.0171(18)
O2 0.054(2) 0.073(3) 0.026(2) 0.0229(19) -0.0018(18) -0.0015(17)
O3 0.053(2) 0.049(2) 0.0248(19) -0.0024(16) 0.0170(16) -0.0038(15)
N1 0.033(2) 0.027(2) 0.023(2) 0.0015(16) 0.0092(17) -0.0012(15)
N2 0.041(2) 0.042(2) 0.017(2) 0.0027(19) 0.0077(17) 0.0004(17)
N3 0.029(2) 0.030(2) 0.026(2) -0.0052(15) 0.0126(17) -0.0002(15)
N4 0.038(2) 0.049(3) 0.018(2) 0.0050(19) 0.0064(17) 0.0003(17)
N5 0.039(3) 0.056(3) 0.037(3) 0.012(2) 0.008(2) 0.004(2)
C1 0.039(3) 0.035(3) 0.034(3) 0.003(2) 0.015(2) -0.004(2)
C2 0.046(3) 0.041(3) 0.057(4) -0.004(2) 0.029(3) -0.008(2)
C3 0.033(3) 0.077(4) 0.054(4) -0.013(3) 0.009(3) -0.018(3)
C4 0.036(3) 0.062(4) 0.036(3) -0.002(3) 0.004(2) -0.006(2)
C5 0.027(2) 0.032(3) 0.024(2) 0.006(2) 0.002(2) -0.0045(19)
C6 0.043(3) 0.036(3) 0.021(3) 0.004(2) 0.006(2) 0.0010(19)
C7 0.034(3) 0.034(3) 0.027(3) -0.002(2) 0.004(2) 0.005(2)
C8 0.030(3) 0.029(3) 0.023(2) -0.0059(19) 0.008(2) 0.0041(18)
C9 0.028(3) 0.042(3) 0.033(3) -0.001(2) 0.007(2) 0.008(2)
C10 0.035(3) 0.046(3) 0.046(3) 0.010(2) 0.018(2) 0.007(2)
C11 0.046(3) 0.045(3) 0.031(3) 0.001(2) 0.020(2) 0.000(2)
C12 0.031(3) 0.028(3) 0.029(3) -0.0063(19) 0.011(2) 0.0009(19)
C13 0.035(3) 0.036(3) 0.023(3) -0.006(2) 0.015(2) 0.003(2)
C14 0.031(3) 0.052(3) 0.029(3) 0.000(2) 0.007(2) 0.003(2)
C15 0.032(3) 0.037(3) 0.027(3) 0.011(2) 0.008(2) -0.0008(19)
C16 0.045(3) 0.051(3) 0.039(3) -0.003(3) 0.014(3) -0.006(2)
C17 0.067(4) 0.051(4) 0.085(5) -0.003(3) 0.050(4) 0.001(3)
C18 0.095(6) 0.053(4) 0.070(5) 0.032(4) 0.053(5) 0.025(3)
C19 0.076(5) 0.077(5) 0.032(3) 0.033(4) 0.014(3) 0.020(3)

loop_
_atom_type_symbol
_atom_type_description
_atom_type_scat_dispersion_real
_atom_type_scat_dispersion_imag
_atom_type_scat_source
C C 0.0033 0.0016 ' International Tables Vol C Tables 4.2.6.8 and 6.1.1.4.'
H H 0.0000 0.0000 ' International Tables Vol C Tables 4.2.6.8 and 6.1.1.4.'
N N 0.0061 0.0033 ' International Tables Vol C Tables 4.2.6.8 and 6.1.1.4.'
O O 0.0106 0.0060 ' International Tables Vol C Tables 4.2.6.8 and 6.1.1.4.'
Cl Cl 0.1484 0.1585 ' International Tables Vol C Tables 4.2.6.8 and 6.1.1.4.'
Zn Zn 0.2839 1.4301 ' International Tables Vol C Tables 4.2.6.8 and 6.1.1.4.'

loop_
_geom_angle_atom_site_label_1
_geom_angle_atom_site_label_2
_geom_angle_atom_site_label_3
_geom_angle
_geom_angle_publ_flag
O1 Zn1 N1 102.31(14) y
O1 Zn1 Cl2 106.17(11) y
N1 Zn1 Cl2 112.60(11) y
O1 Zn1 Cl1 109.04(12) y
N1 Zn1 Cl1 111.76(10) y
Cl2 Zn1 Cl1 114.06(5) y
Zn1 O1 H1A 109.4 ?
Zn1 O1 H1B 99.4 ?
H1A O1 H1B 120.3 ?
C5 N1 C1 118.6(4) ?
C5 N1 Zn1 126.8(3) ?
C1 N1 Zn1 114.5(3) ?
C7 N2 C6 122.6(4) ?
C7 N2 H2A 118.7 ?
C6 N2 H2A 118.7 ?
C8 N3 C12 117.4(4) ?
C13 N4 C14 121.3(4) ?
C13 N4 H4A 119.3 ?
C14 N4 H4A 119.3 ?
C15 N5 C19 118.3(5) ?
N1 C1 C2 121.9(5) ?
N1 C1 H1 119.0 ?
C2 C1 H1 119.0 ?
C3 C2 C1 119.0(5) ?
C3 C2 H2 120.5 ?
C1 C2 H2 120.5 ?
C4 C3 C2 119.1(5) ?
C4 C3 H3 120.5 ?
C2 C3 H3 120.5 ?
C3 C4 C5 120.3(5) ?
C3 C4 H4 119.8 ?
C5 C4 H4 119.8 ?
N1 C5 C4 121.1(4) ?
N1 C5 C6 117.7(4) ?
C4 C5 C6 121.3(4) ?
N2 C6 C5 113.6(4) ?
N2 C6 H6A 108.8 ?
C5 C6 H6A 108.8 ?
N2 C6 H6B 108.8 ?
C5 C6 H6B 108.8 ?
H6A C6 H6B 107.7 ?
O2 C7 N2 124.5(5) ?
O2 C7 C8 120.0(4) ?
N2 C7 C8 115.5(4) ?
N3 C8 C9 123.7(4) ?
N3 C8 C7 117.5(4) ?
C9 C8 C7 118.7(4) ?
C8 C9 C10 117.9(4) ?
C8 C9 H9 121.0 ?
C10 C9 H9 121.0 ?
C11 C10 C9 119.5(5) ?
C11 C10 H10 120.2 ?
C9 C10 H10 120.2 ?
C10 C11 C12 118.2(5) ?
C10 C11 H11 120.9 ?
C12 C11 H11 120.9 ?
N3 C12 C11 123.2(4) ?
N3 C12 C13 117.9(4) ?
C11 C12 C13 118.9(4) ?
O3 C13 N4 122.4(4) ?
O3 C13 C12 121.9(4) ?
N4 C13 C12 115.7(4) ?
N4 C14 C15 114.7(4) ?
N4 C14 H14A 108.6 ?
C15 C14 H14A 108.6 ?
N4 C14 H14B 108.6 ?
C15 C14 H14B 108.6 ?
H14A C14 H14B 107.6 ?
N5 C15 C16 121.5(5) ?
N5 C15 C14 114.5(4) ?
C16 C15 C14 124.0(4) ?
C17 C16 C15 119.7(6) ?
C17 C16 H16 120.1 ?
C15 C16 H16 120.1 ?
C18 C17 C16 119.0(6) ?
C18 C17 H17 120.5 ?
C16 C17 H17 120.5 ?
C17 C18 C19 118.9(6) ?
C17 C18 H18 120.6 ?
C19 C18 H18 120.6 ?
N5 C19 C18 122.6(6) ?
N5 C19 H19 118.7 ?
C18 C19 H19 118.7 ?

loop_
_geom_bond_atom_site_label_1
_geom_bond_atom_site_label_2
_geom_bond_distance
_geom_bond_publ_flag
Zn1 O1 1.994(3) y
Zn1 N1 2.057(4) y
Zn1 Cl2 2.2239(18) y
Zn1 Cl1 2.2629(17) y
O1 H1A 0.8200 ?
O1 H1B 0.8499 ?
O2 C7 1.229(5) y
O3 C13 1.224(5) y
N1 C5 1.343(5) ?
N1 C1 1.370(6) ?
N2 C7 1.327(6) y
N2 C6 1.461(5) ?
N2 H2A 0.8600 ?
N3 C8 1.334(5) ?
N3 C12 1.342(6) ?
N4 C13 1.346(6) y
N4 C14 1.448(5) ?
N4 H4A 0.8600 ?
N5 C15 1.336(6) ?
N5 C19 1.347(7) ?
C1 C2 1.377(7) ?
C1 H1 0.9300 ?
C2 C3 1.376(7) ?
C2 H2 0.9300 ?
C3 C4 1.375(8) ?
C3 H3 0.9300 ?
C4 C5 1.381(6) ?
C4 H4 0.9300 ?
C5 C6 1.516(6) ?
C6 H6A 0.9700 ?
C6 H6B 0.9700 ?
C7 C8 1.520(6) ?
C8 C9 1.383(6) ?
C9 C10 1.388(7) ?
C9 H9 0.9300 ?
C10 C11 1.379(7) ?
C10 H10 0.9300 ?
C11 C12 1.388(6) ?
C11 H11 0.9300 ?
C12 C13 1.503(6) ?
C14 C15 1.504(6) ?
C14 H14A 0.9700 ?
C14 H14B 0.9700 ?
C15 C16 1.387(7) ?
C16 C17 1.378(8) ?
C16 H16 0.9300 ?
C17 C18 1.364(9) ?
C17 H17 0.9300 ?
C18 C19 1.384(9) ?
C18 H18 0.9300 ?
C19 H19 0.9300 ?

loop_
_geom_hbond_atom_site_label_D
_geom_hbond_atom_site_label_H
_geom_hbond_atom_site_label_A
_geom_hbond_site_symmetry_A
_geom_hbond_distance_DH
_geom_hbond_distance_HA
_geom_hbond_distance_DA
_geom_hbond_angle_DHA
_geom_hbond_publ_flag
O1 H1A O2 . 0.82 1.88 2.695(5) 171 yes
O1 H1B N5 1_656 0.85 1.89 2.723(6) 167 yes
N2 H2A N3 . 0.86 2.32 2.707(5) 108 yes
N2 H2A Cl1 4_565 0.86 2.59 3.356(4) 149 yes
N4 H4A N3 . 0.86 2.35 2.720(6) 106 yes
N4 H4A Cl1 4_565 0.86 2.62 3.364(4) 145 yes
C1 H1 O3 1_556 0.93 2.36 3.140(6) 142 yes

loop_
_geom_torsion_atom_site_label_1
_geom_torsion_atom_site_label_2
_geom_torsion_atom_site_label_3
_geom_torsion_atom_site_label_4
_geom_torsion
O1 Zn1 N1 C5 -66.2(4)
Cl2 Zn1 N1 C5 -179.7(3)
Cl1 Zn1 N1 C5 50.3(4)
O1 Zn1 N1 C1 115.3(3)
Cl2 Zn1 N1 C1 1.7(3)
Cl1 Zn1 N1 C1 -128.2(3)
C5 N1 C1 C2 -0.8(6)
Zn1 N1 C1 C2 177.8(3)
N1 C1 C2 C3 1.8(7)
C1 C2 C3 C4 -1.3(8)
C2 C3 C4 C5 -0.2(8)
C1 N1 C5 C4 -0.7(6)
Zn1 N1 C5 C4 -179.2(3)
C1 N1 C5 C6 177.5(4)
Zn1 N1 C5 C6 -1.0(5)
C3 C4 C5 N1 1.2(7)
C3 C4 C5 C6 -176.9(5)
C7 N2 C6 C5 -85.4(5)
N1 C5 C6 N2 129.6(4)
C4 C5 C6 N2 -52.2(6)
C6 N2 C7 O2 1.8(7)
C6 N2 C7 C8 -177.9(4)
C12 N3 C8 C9 1.0(6)
C12 N3 C8 C7 -179.3(4)
O2 C7 C8 N3 -179.9(4)
N2 C7 C8 N3 -0.2(6)
O2 C7 C8 C9 -0.1(7)
N2 C7 C8 C9 179.6(4)
N3 C8 C9 C10 -1.3(7)
C7 C8 C9 C10 179.0(4)
C8 C9 C10 C11 1.2(7)
C9 C10 C11 C12 -0.9(7)
C8 N3 C12 C11 -0.6(6)
C8 N3 C12 C13 178.9(4)
C10 C11 C12 N3 0.6(7)
C10 C11 C12 C13 -178.9(4)
C14 N4 C13 O3 4.0(7)
C14 N4 C13 C12 -175.1(4)
N3 C12 C13 O3 -172.5(4)
C11 C12 C13 O3 7.0(6)
N3 C12 C13 N4 6.6(6)
C11 C12 C13 N4 -173.9(4)
C13 N4 C14 C15 -82.1(5)
C19 N5 C15 C16 0.5(7)
C19 N5 C15 C14 -178.5(5)
N4 C14 C15 N5 164.5(4)
N4 C14 C15 C16 -14.4(7)
N5 C15 C16 C17 -0.7(8)
C14 C15 C16 C17 178.1(5)
C15 C16 C17 C18 0.2(8)
C16 C17 C18 C19 0.5(9)
C15 N5 C19 C18 0.3(8)
C17 C18 C19 N5 -0.8(9)
